data_2311414
loop_
_publ_author_name
'Harmgarth, Nicole'
'Liebing, Phil'
'Hillebrand, Philipp'
'Busse, Sabine'
'Edelmann, Frank T.'

_publ_section_title
;
 Synthesis and crystal structures of two new tin bis-(carboranylamidinate)
 complexes.
;
_journal_issue 'Pt 10'
_journal_name_full 'Acta crystallographica. Section E, Crystallographic communications'
_journal_page_first 1443
_journal_page_last 1448
_journal_paper_doi 10.1107/S2056989017012671
_journal_volume 73
_journal_year 2017
_chemical_formula_iupac '[Sn Cl (C9 H24 B10 N2) (C9 H25 B10 N2)]'
_chemical_formula_moiety 'C18 H49 B20 Cl N4 Sn'
_chemical_formula_sum 'C18 H49 B20 Cl N4 Sn'
_chemical_formula_weight 691.95
_chemical_name_systematic
;
Bis(<i>N</i>,<i>N</i>'-diisopropylamidinatocarboranate)chloridotin(IV)
;
_space_group_crystal_system triclinic
_space_group_IT_number 2
_space_group_name_Hall '-P 1'
_space_group_name_H-M_alt 'P -1'
_atom_sites_solution_hydrogens mixed
_atom_sites_solution_primary heavy
_atom_sites_solution_secondary difmap
_audit_creation_method SHELXL-2016/4
_cell_angle_alpha 97.078(2)
_cell_angle_beta 106.572(2)
_cell_angle_gamma 113.377(2)
_cell_formula_units_Z 2
_cell_length_a 11.3063(4)
_cell_length_b 13.4631(4)
_cell_length_c 13.7953(4)
_cell_measurement_reflns_used 20939
_cell_measurement_temperature 153(2)
_cell_measurement_theta_max 29.155
_cell_measurement_theta_min 2.003
_cell_volume 1779.52(11)
_computing_cell_refinement
;
X-Area (Stoe & Cie, 2002)
;
_computing_data_collection
;
X-Area (Stoe & Cie, 2002)
;
_computing_data_reduction
;
X-Area and X-Red (Stoe & Cie, 2002)
;
_computing_molecular_graphics
;
DIAMOND (Brandenburg, 1999)
;
_computing_publication_material
;
publCIF (Westrip, 2010)
;
_computing_structure_refinement
;
<i>SHELXL2016/4</i> (Sheldrick, 2015)
;
_computing_structure_solution
;
SIR-97 (Altomare <i>et al.</i>,  1999)
;
_diffrn_ambient_temperature 153(2)
_diffrn_detector_area_resol_mean 6.67
_diffrn_measured_fraction_theta_full 0.994
_diffrn_measured_fraction_theta_max 0.994
_diffrn_measurement_device_type 'Stoe IPDS 2T'
_diffrn_measurement_method 'area detector'
_diffrn_radiation_type MoK\a
_diffrn_radiation_wavelength 0.71073
_diffrn_reflns_av_R_equivalents 0.0552
_diffrn_reflns_limit_h_max 13
_diffrn_reflns_limit_h_min -13
_diffrn_reflns_limit_k_max 16
_diffrn_reflns_limit_k_min -16
_diffrn_reflns_limit_l_max 15
_diffrn_reflns_limit_l_min -17
_diffrn_reflns_number 15500
_diffrn_reflns_theta_full 25.242
_diffrn_reflns_theta_max 26.000
_diffrn_reflns_theta_min 2.003
_exptl_absorpt_coefficient_mu 0.813
_exptl_absorpt_correction_T_max 0.9635
_exptl_absorpt_correction_T_min 0.8316
_exptl_absorpt_correction_type numerical
_exptl_absorpt_process_details
;
X-Area and X-Red (Stoe & Cie, 2002)
;
_exptl_crystal_colour colorless
_exptl_crystal_density_diffrn 1.291
_exptl_crystal_description plate
_exptl_crystal_F_000 704
_exptl_crystal_size_max 0.340
_exptl_crystal_size_mid 0.230
_exptl_crystal_size_min 0.040
_refine_diff_density_max 0.840
_refine_diff_density_min -1.169
_refine_ls_extinction_coef 0.0050(6)
_refine_ls_extinction_expression Fc^*^=kFc[1+0.001xFc^2^\l^3^/sin(2\q)]^-1/4^
_refine_ls_extinction_method
;
SHELXL-2016/4 (Sheldrick 2015)
;
_refine_ls_goodness_of_fit_ref 1.015
_refine_ls_hydrogen_treatment mixed
_refine_ls_matrix_type full
_refine_ls_number_parameters 469
_refine_ls_number_reflns 6943
_refine_ls_number_restraints 21
_refine_ls_restrained_S_all 1.014
_refine_ls_R_factor_all 0.0526
_refine_ls_R_factor_gt 0.0394
_refine_ls_shift/su_max 0.001
_refine_ls_shift/su_mean 0.000
_refine_ls_structure_factor_coef Fsqd
_refine_ls_weighting_details 'w=1/[\s^2^(Fo^2^)+(0.0535P)^2^] where P=(Fo^2^+2Fc^2^)/3'
_refine_ls_weighting_scheme calc
_refine_ls_wR_factor_gt 0.0870
_refine_ls_wR_factor_ref 0.0917
_reflns_number_gt 5878
_reflns_number_total 6943
_reflns_threshold_expression 'I > 2\s(I)'
_cod_data_source_file zl2714sup1.cif
_cod_data_source_block compound_2
_cod_original_cell_volume 1779.52(10)
_cod_database_code 2311414
_shelx_space_group_comment
;
The symmetry employed for this shelxl refinement is uniquely defined
by the following loop, which should always be used as a source of
symmetry information in preference to the above space-group names.
They are only intended as comments.
;
_shelx_estimated_absorpt_t_min 0.769
_shelx_estimated_absorpt_t_max 0.968

loop_
_space_group_symop_operation_xyz
'x, y, z'
'-x, -y, -z'

loop_
_atom_site_type_symbol
_atom_site_label
_atom_site_fract_x
_atom_site_fract_y
_atom_site_fract_z
_atom_site_U_iso_or_equiv
_atom_site_adp_type
_atom_site_calc_flag
_atom_site_occupancy
C C1 0.4718(3) 0.2167(3) 0.4620(2) 0.0238(6) Uani d 1
C C2 0.3778(3) 0.2181(3) 0.5359(2) 0.0242(6) Uani d 1
C C3 0.6284(3) 0.2915(3) 0.5162(3) 0.0248(6) Uani d 1
C C4 0.8084(4) 0.4440(3) 0.6712(3) 0.0310(7) Uani d 1
H H22 0.812609 0.477758 0.741619 0.037 Uiso calc 1
C C5 0.9204(4) 0.4057(3) 0.6924(3) 0.0355(8) Uani d 1
H H24 1.005836 0.464911 0.746877 0.053 Uiso calc 1
H H23 0.937553 0.390043 0.627811 0.053 Uiso calc 1
H H25 0.890266 0.337335 0.716220 0.053 Uiso calc 1
C C6 0.8373(4) 0.5375(3) 0.6164(4) 0.0419(9) Uani d 1
H H28 0.924229 0.603104 0.661454 0.063 Uiso calc 1
H H26 0.761306 0.558143 0.602364 0.063 Uiso calc 1
H H27 0.844900 0.511477 0.549905 0.063 Uiso calc 1
C C7 0.7023(4) 0.2535(3) 0.3694(3) 0.0323(7) Uani d 1
H H29 0.603301 0.198658 0.328106 0.039 Uiso calc 1
C C8 0.7936(5) 0.1945(4) 0.3786(4) 0.0486(10) Uani d 1
H H30 0.785224 0.160707 0.308352 0.073 Uiso calc 1
H H32 0.764233 0.135636 0.414269 0.073 Uiso calc 1
H H31 0.890297 0.249131 0.419247 0.073 Uiso calc 1
C C9 0.7485(5) 0.3492(4) 0.3194(3) 0.0459(10) Uani d 1
H H34 0.748453 0.320463 0.250622 0.069 Uiso calc 1
H H35 0.842142 0.406309 0.364613 0.069 Uiso calc 1
H H33 0.684654 0.382679 0.310810 0.069 Uiso calc 1
C C10 0.5044(3) 0.2298(3) 0.8852(3) 0.0256(7) Uani d 1
C C11 0.6076(3) 0.2712(3) 0.8189(2) 0.0247(6) Uani d 1
C C12 0.3731(4) 0.2420(3) 0.8419(3) 0.0273(7) Uani d 1
C C13 0.2568(4) 0.3295(3) 0.7313(3) 0.0291(7) Uani d 1
H H36 0.274735 0.365353 0.674250 0.035 Uiso calc 1
C C14 0.2794(4) 0.4235(3) 0.8202(3) 0.0392(9) Uani d 1
H H39 0.219748 0.458103 0.793065 0.059 Uiso calc 1
H H37 0.376574 0.480443 0.847693 0.059 Uiso calc 1
H H38 0.256447 0.392041 0.876511 0.059 Uiso calc 1
C C15 0.1072(4) 0.2377(3) 0.6831(3) 0.0339(8) Uani d 1
H H41 0.050831 0.263178 0.634482 0.051 Uiso calc 1
H H40 0.070925 0.221167 0.738863 0.051 Uiso calc 1
H H42 0.103814 0.169596 0.644833 0.051 Uiso calc 1
C C16 0.2594(4) 0.1551(3) 0.9691(3) 0.0370(8) Uani d 1
H H43 0.348126 0.154768 1.009300 0.044 Uiso calc 1
C C17 0.2248(7) 0.2243(6) 1.0410(4) 0.0724(16) Uani d 1
H H45 0.210605 0.189638 1.097852 0.109 Uiso calc 1
H H46 0.140135 0.227397 1.000966 0.109 Uiso calc 1
H H44 0.301368 0.300545 1.070826 0.109 Uiso calc 1
C C18 0.1461(5) 0.0360(4) 0.9228(4) 0.0625(13) Uani d 1
H H47 0.131227 0.001299 0.979444 0.094 Uiso calc 1
H H49 0.173087 -0.006882 0.878351 0.094 Uiso calc 1
H H48 0.060313 0.036040 0.880327 0.094 Uiso calc 1
B B1 0.3731(4) 0.2867(3) 0.4397(3) 0.0265(7) Uani d 1
H H2 0.429(4) 0.3794(16) 0.467(3) 0.032 Uiso d 1
B B2 0.4020(4) 0.1018(3) 0.5079(3) 0.0260(7) Uani d 1
H H3 0.474(3) 0.091(3) 0.577(2) 0.031 Uiso d 1
B B3 0.2402(4) 0.0921(3) 0.5063(3) 0.0285(8) Uani d 1
H H4 0.209(4) 0.064(3) 0.571(2) 0.034 Uiso d 1
B B4 0.3972(4) 0.0860(3) 0.3771(3) 0.0272(8) Uani d 1
H H5 0.469(3) 0.058(3) 0.357(3) 0.033 Uiso d 1
B B5 0.3790(4) 0.2005(3) 0.3340(3) 0.0280(8) Uani d 1
H H6 0.436(4) 0.248(3) 0.286(3) 0.034 Uiso d 1
B B6 0.2221(4) 0.2067(3) 0.4637(3) 0.0283(8) Uani d 1
H H7 0.174(4) 0.252(3) 0.499(3) 0.034 Uiso d 1
B B7 0.2181(4) 0.1916(3) 0.3333(3) 0.0316(8) Uani d 1
H H8 0.159(4) 0.224(3) 0.278(3) 0.038 Uiso d 1
B B8 0.2472(4) 0.0058(3) 0.4028(3) 0.0307(8) Uani d 1
H H9 0.212(4) -0.0855(17) 0.398(3) 0.037 Uiso d 1
B B9 0.1356(4) 0.0704(3) 0.3748(3) 0.0315(8) Uani d 1
H H10 0.021(2) 0.021(3) 0.346(3) 0.038 Uiso d 1
B B10 0.2337(4) 0.0672(3) 0.2956(3) 0.0309(8) Uani d 1
H H11 0.187(4) 0.016(3) 0.2130(18) 0.037 Uiso d 1
B B11 0.5200(4) 0.1300(3) 0.8068(3) 0.0275(8) Uani d 1
H H12 0.435(3) 0.077(3) 0.732(2) 0.033 Uiso d 1
B B12 0.5164(4) 0.1222(3) 0.9336(3) 0.0310(8) Uani d 1
H H13 0.422(3) 0.056(3) 0.940(3) 0.037 Uiso d 1
B B13 0.6962(4) 0.1939(3) 0.8184(3) 0.0306(8) Uani d 1
H H14 0.720(4) 0.179(3) 0.747(2) 0.037 Uiso d 1
B B14 0.6413(5) 0.0989(3) 0.8933(3) 0.0334(9) Uani d 1
H H15 0.632(4) 0.012(2) 0.879(3) 0.040 Uiso d 1
B B15 0.5982(4) 0.2619(3) 1.0164(3) 0.0291(8) Uani d 1
H H16 0.555(4) 0.282(3) 1.074(3) 0.035 Uiso d 1
B B16 0.7777(4) 0.3327(3) 0.9014(3) 0.0312(8) Uani d 1
H H17 0.851(4) 0.403(3) 0.880(3) 0.037 Uiso d 1
B B17 0.6538(4) 0.3567(3) 0.9409(3) 0.0285(8) Uani d 1
H H18 0.640(4) 0.434(2) 0.943(3) 0.034 Uiso d 1
B B18 0.8002(4) 0.2237(4) 0.9522(3) 0.0352(9) Uani d 1
H H19 0.904(3) 0.226(3) 0.975(3) 0.042 Uiso d 1
B B19 0.6896(5) 0.1808(4) 1.0235(3) 0.0345(9) Uani d 1
H H20 0.711(4) 0.149(3) 1.094(2) 0.041 Uiso d 1
B B20 0.7732(4) 0.3252(4) 1.0270(3) 0.0331(8) Uani d 1
H H21 0.856(3) 0.390(3) 1.100(2) 0.040 Uiso d 1
Cl CL 0.56514(10) 0.51455(6) 0.72974(8) 0.0363(2) Uani d 1
N N1 0.6659(3) 0.3514(2) 0.6170(2) 0.0258(6) Uani d 1
N N2 0.7189(3) 0.3026(2) 0.4756(2) 0.0305(6) Uani d 1
N N3 0.3641(3) 0.2901(2) 0.7655(2) 0.0252(6) Uani d 1
N N4 0.2758(4) 0.2065(3) 0.8829(3) 0.0413(8) Uani d 1
H H1 0.200(3) 0.209(4) 0.847(3) 0.050 Uiso d 1
Sn SN 0.52251(2) 0.32768(2) 0.68914(2) 0.02208(9) Uani d 1

loop_
_atom_site_aniso_label
_atom_site_aniso_U_11
_atom_site_aniso_U_22
_atom_site_aniso_U_33
_atom_site_aniso_U_12
_atom_site_aniso_U_13
_atom_site_aniso_U_23
C1 0.0300(16) 0.0240(14) 0.0200(15) 0.0146(13) 0.0090(13) 0.0065(12)
C2 0.0287(16) 0.0261(15) 0.0222(15) 0.0158(13) 0.0100(13) 0.0078(12)
C3 0.0279(16) 0.0237(15) 0.0259(16) 0.0135(13) 0.0104(13) 0.0093(12)
C4 0.0270(17) 0.0264(16) 0.0330(18) 0.0103(14) 0.0077(14) 0.0002(13)
C5 0.0307(18) 0.0399(19) 0.036(2) 0.0185(16) 0.0101(16) 0.0064(15)
C6 0.041(2) 0.0261(17) 0.062(3) 0.0133(16) 0.026(2) 0.0138(17)
C7 0.0315(18) 0.0377(18) 0.0273(17) 0.0144(15) 0.0135(14) 0.0060(14)
C8 0.059(3) 0.061(3) 0.042(2) 0.038(2) 0.027(2) 0.0101(19)
C9 0.049(2) 0.054(2) 0.032(2) 0.018(2) 0.0170(18) 0.0153(17)
C10 0.0306(17) 0.0251(15) 0.0218(15) 0.0150(13) 0.0071(13) 0.0066(12)
C11 0.0290(16) 0.0256(15) 0.0203(15) 0.0151(13) 0.0073(13) 0.0036(12)
C12 0.0316(17) 0.0265(15) 0.0283(17) 0.0161(14) 0.0125(14) 0.0080(13)
C13 0.0324(18) 0.0298(16) 0.0335(18) 0.0205(14) 0.0134(15) 0.0102(14)
C14 0.047(2) 0.0360(19) 0.044(2) 0.0267(17) 0.0197(18) 0.0067(16)
C15 0.0299(18) 0.0364(18) 0.039(2) 0.0182(15) 0.0130(16) 0.0119(15)
C16 0.037(2) 0.051(2) 0.0326(19) 0.0227(17) 0.0181(16) 0.0203(16)
C17 0.095(4) 0.116(5) 0.047(3) 0.073(4) 0.041(3) 0.029(3)
C18 0.043(3) 0.064(3) 0.068(3) 0.015(2) 0.010(2) 0.034(3)
B1 0.0302(19) 0.0272(17) 0.0268(19) 0.0174(15) 0.0097(15) 0.0099(14)
B2 0.0302(18) 0.0210(16) 0.0265(18) 0.0113(14) 0.0108(15) 0.0055(13)
B3 0.0295(19) 0.0253(17) 0.031(2) 0.0120(15) 0.0120(16) 0.0093(14)
B4 0.0309(19) 0.0240(17) 0.0256(18) 0.0135(15) 0.0083(15) 0.0044(14)
B5 0.034(2) 0.0276(17) 0.0227(18) 0.0157(15) 0.0083(15) 0.0065(14)
B6 0.0275(18) 0.0299(18) 0.0281(19) 0.0154(15) 0.0078(15) 0.0073(15)
B7 0.032(2) 0.0331(19) 0.0274(19) 0.0152(16) 0.0071(16) 0.0089(15)
B8 0.032(2) 0.0250(17) 0.033(2) 0.0123(15) 0.0127(17) 0.0035(15)
B9 0.0281(19) 0.0283(18) 0.029(2) 0.0094(15) 0.0056(16) 0.0023(15)
B10 0.033(2) 0.0297(18) 0.0243(19) 0.0130(16) 0.0061(16) 0.0020(14)
B11 0.034(2) 0.0257(17) 0.0257(18) 0.0166(15) 0.0111(16) 0.0074(14)
B12 0.039(2) 0.0276(18) 0.030(2) 0.0177(17) 0.0119(17) 0.0125(15)
B13 0.032(2) 0.0329(19) 0.033(2) 0.0206(17) 0.0126(17) 0.0091(16)
B14 0.043(2) 0.0325(19) 0.031(2) 0.0238(18) 0.0110(18) 0.0104(16)
B15 0.041(2) 0.0298(18) 0.0212(17) 0.0188(16) 0.0127(16) 0.0074(14)
B16 0.0299(19) 0.0345(19) 0.0267(19) 0.0170(17) 0.0049(16) 0.0043(15)
B17 0.0319(19) 0.0255(17) 0.0223(18) 0.0115(15) 0.0063(15) 0.0012(14)
B18 0.034(2) 0.047(2) 0.030(2) 0.0251(19) 0.0084(17) 0.0131(17)
B19 0.038(2) 0.040(2) 0.028(2) 0.0238(18) 0.0068(17) 0.0108(16)
B20 0.033(2) 0.039(2) 0.0230(19) 0.0160(17) 0.0056(16) 0.0059(15)
CL 0.0470(5) 0.0213(4) 0.0479(5) 0.0175(4) 0.0242(4) 0.0096(3)
N1 0.0268(14) 0.0237(13) 0.0247(14) 0.0102(11) 0.0089(11) 0.0047(10)
N2 0.0318(15) 0.0360(15) 0.0253(14) 0.0156(13) 0.0126(12) 0.0076(11)
N3 0.0295(14) 0.0257(13) 0.0276(14) 0.0173(11) 0.0125(12) 0.0099(11)
N4 0.0421(18) 0.064(2) 0.0430(19) 0.0352(17) 0.0263(16) 0.0331(16)
SN 0.02621(12) 0.01939(11) 0.02173(12) 0.01194(8) 0.00828(8) 0.00486(7)

loop_
_atom_type_symbol
_atom_type_description
_atom_type_scat_dispersion_real
_atom_type_scat_dispersion_imag
_atom_type_scat_source
C C 0.0033 0.0016 'International Tables Vol C Tables 4.2.6.8 and 6.1.1.4'
H H 0.0000 0.0000 'International Tables Vol C Tables 4.2.6.8 and 6.1.1.4'
B B 0.0013 0.0007 'International Tables Vol C Tables 4.2.6.8 and 6.1.1.4'
Cl Cl 0.1484 0.1585 'International Tables Vol C Tables 4.2.6.8 and 6.1.1.4'
N N 0.0061 0.0033 'International Tables Vol C Tables 4.2.6.8 and 6.1.1.4'
Sn Sn -0.6537 1.4246 'International Tables Vol C Tables 4.2.6.8 and 6.1.1.4'

loop_
_geom_angle_atom_site_label_1
_geom_angle_atom_site_label_2
_geom_angle_atom_site_label_3
_geom_angle
C3 C1 C2 115.5(2)
C3 C1 B4 124.5(3)
C2 C1 B4 109.4(3)
C3 C1 B5 124.0(3)
C2 C1 B5 109.8(3)
B4 C1 B5 62.7(2)
C3 C1 B1 115.4(2)
C2 C1 B1 60.5(2)
B4 C1 B1 114.1(3)
B5 C1 B1 62.7(2)
C3 C1 B2 116.2(3)
C2 C1 B2 60.44(19)
B4 C1 B2 62.2(2)
B5 C1 B2 113.8(3)
B1 C1 B2 113.1(3)
C1 C2 B3 111.7(2)
C1 C2 B6 111.4(3)
B3 C2 B6 63.7(2)
C1 C2 B1 60.9(2)
B3 C2 B1 115.4(3)
B6 C2 B1 62.8(2)
C1 C2 B2 61.27(19)
B3 C2 B2 63.0(2)
B6 C2 B2 115.5(3)
B1 C2 B2 114.1(2)
C1 C2 SN 106.55(19)
B3 C2 SN 128.3(2)
B6 C2 SN 129.7(2)
B1 C2 SN 113.1(2)
B2 C2 SN 111.1(2)
N2 C3 N1 120.5(3)
N2 C3 C1 126.3(3)
N1 C3 C1 113.2(3)
N1 C4 C5 114.1(3)
N1 C4 C6 111.9(3)
C5 C4 C6 112.2(3)
N1 C4 H22 106.0
C5 C4 H22 106.0
C6 C4 H22 106.0
C4 C5 H24 109.5
C4 C5 H23 109.5
H24 C5 H23 109.5
C4 C5 H25 109.5
H24 C5 H25 109.5
H23 C5 H25 109.5
C4 C6 H28 109.5
C4 C6 H26 109.5
H28 C6 H26 109.5
C4 C6 H27 109.5
H28 C6 H27 109.5
H26 C6 H27 109.5
N2 C7 C9 107.1(3)
N2 C7 C8 107.4(3)
C9 C7 C8 111.4(3)
N2 C7 H29 110.3
C9 C7 H29 110.3
C8 C7 H29 110.3
C7 C8 H30 109.5
C7 C8 H32 109.5
H30 C8 H32 109.5
C7 C8 H31 109.5
H30 C8 H31 109.5
H32 C8 H31 109.5
C7 C9 H34 109.5
C7 C9 H35 109.5
H34 C9 H35 109.5
C7 C9 H33 109.5
H34 C9 H33 109.5
H35 C9 H33 109.5
C12 C10 C11 112.9(3)
C12 C10 B12 125.8(3)
C11 C10 B12 111.1(3)
C12 C10 B15 124.1(3)
C11 C10 B15 111.0(3)
B12 C10 B15 62.9(2)
C12 C10 B11 116.1(3)
C11 C10 B11 61.3(2)
B12 C10 B11 62.6(2)
B15 C10 B11 114.5(3)
C12 C10 B17 113.9(3)
C11 C10 B17 61.2(2)
B12 C10 B17 114.1(3)
B15 C10 B17 62.2(2)
B11 C10 B17 114.0(3)
C10 C11 B13 110.8(3)
C10 C11 B16 110.6(3)
B13 C11 B16 62.5(2)
C10 C11 B11 61.2(2)
B13 C11 B11 62.5(2)
B16 C11 B11 113.9(3)
C10 C11 B17 61.8(2)
B13 C11 B17 113.8(3)
B16 C11 B17 61.8(2)
B11 C11 B17 114.4(3)
C10 C11 SN 112.3(2)
B13 C11 SN 126.0(2)
B16 C11 SN 125.7(2)
B11 C11 SN 115.2(2)
B17 C11 SN 114.3(2)
N3 C12 N4 123.3(3)
N3 C12 C10 116.4(3)
N4 C12 C10 120.2(3)
N3 C13 C15 115.6(3)
N3 C13 C14 110.2(3)
C15 C13 C14 112.9(3)
N3 C13 H36 105.8
C15 C13 H36 105.8
C14 C13 H36 105.8
C13 C14 H39 109.5
C13 C14 H37 109.5
H39 C14 H37 109.5
C13 C14 H38 109.5
H39 C14 H38 109.5
H37 C14 H38 109.5
C13 C15 H41 109.5
C13 C15 H40 109.5
H41 C15 H40 109.5
C13 C15 H42 109.5
H41 C15 H42 109.5
H40 C15 H42 109.5
N4 C16 C18 108.4(4)
N4 C16 C17 108.5(4)
C18 C16 C17 111.7(4)
N4 C16 H43 109.4
C18 C16 H43 109.4
C17 C16 H43 109.4
C16 C17 H45 109.5
C16 C17 H46 109.5
H45 C17 H46 109.5
C16 C17 H44 109.5
H45 C17 H44 109.5
H46 C17 H44 109.5
C16 C18 H47 109.5
C16 C18 H49 109.5
H47 C18 H49 109.5
C16 C18 H48 109.5
H47 C18 H48 109.5
H49 C18 H48 109.5
C2 B1 C1 58.53(19)
C2 B1 B6 58.2(2)
C1 B1 B6 105.8(3)
C2 B1 B7 104.2(3)
C1 B1 B7 105.1(3)
B6 B1 B7 59.9(2)
C2 B1 B5 105.1(2)
C1 B1 B5 58.6(2)
B6 B1 B5 107.8(3)
B7 B1 B5 59.8(2)
C2 B1 H2 115(2)
C1 B1 H2 116(2)
B6 B1 H2 123(2)
B7 B1 H2 133(2)
B5 B1 H2 126(2)
C2 B2 C1 58.29(19)
C2 B2 B8 104.1(3)
C1 B2 B8 105.2(3)
C2 B2 B4 104.9(3)
C1 B2 B4 58.6(2)
B8 B2 B4 60.2(2)
C2 B2 B3 57.8(2)
C1 B2 B3 105.2(3)
B8 B2 B3 59.8(2)
B4 B2 B3 107.8(3)
C2 B2 H3 114.4(19)
C1 B2 H3 117(2)
B8 B2 H3 133.0(19)
B4 B2 H3 128(2)
B3 B2 H3 121(2)
C2 B3 B8 105.3(3)
C2 B3 B9 104.8(3)
B8 B3 B9 60.4(2)
C2 B3 B2 59.2(2)
B8 B3 B2 59.9(2)
B9 B3 B2 108.2(3)
C2 B3 B6 58.4(2)
B8 B3 B6 108.4(3)
B9 B3 B6 60.1(2)
B2 B3 B6 108.1(3)
C2 B3 H4 118(2)
B8 B3 H4 125(2)
B9 B3 H4 130(2)
B2 B3 H4 116(2)
B6 B3 H4 122(2)
C1 B4 B10 104.9(2)
C1 B4 B2 59.26(19)
B10 B4 B2 108.0(3)
C1 B4 B8 105.4(3)
B10 B4 B8 60.3(2)
B2 B4 B8 59.8(2)
C1 B4 B5 58.66(19)
B10 B4 B5 59.8(2)
B2 B4 B5 108.1(2)
B8 B4 B5 108.2(3)
C1 B4 H5 116(2)
B10 B4 H5 129(2)
B2 B4 H5 118(2)
B8 B4 H5 128(2)
B5 B4 H5 119(2)
C1 B5 B10 104.7(3)
C1 B5 B7 105.2(3)
B10 B5 B7 60.5(2)
C1 B5 B4 58.6(2)
B10 B5 B4 59.6(2)
B7 B5 B4 108.1(3)
C1 B5 B1 58.7(2)
B10 B5 B1 107.8(3)
B7 B5 B1 59.9(2)
B4 B5 B1 107.4(3)
C1 B5 H6 119(2)
B10 B5 H6 130(2)
B7 B5 H6 123(2)
B4 B5 H6 125(2)
B1 B5 H6 115(2)
C2 B6 B7 105.2(3)
C2 B6 B1 59.0(2)
B7 B6 B1 60.2(2)
C2 B6 B9 104.3(3)
B7 B6 B9 60.4(2)
B1 B6 B9 108.3(3)
C2 B6 B3 58.0(2)
B7 B6 B3 108.1(3)
B1 B6 B3 107.7(3)
B9 B6 B3 59.8(2)
C2 B6 H7 120(2)
B7 B6 H7 125(2)
B1 B6 H7 119(2)
B9 B6 H7 127(2)
B3 B6 H7 121(2)
B6 B7 B5 108.3(3)
B6 B7 B1 59.9(2)
B5 B7 B1 60.3(2)
B6 B7 B10 107.5(3)
B5 B7 B10 59.7(2)
B1 B7 B10 107.5(3)
B6 B7 B9 60.1(2)
B5 B7 B9 107.8(3)
B1 B7 B9 107.8(3)
B10 B7 B9 59.6(2)
B6 B7 H8 120(2)
B5 B7 H8 122(2)
B1 B7 H8 120(2)
B10 B7 H8 124(2)
B9 B7 H8 123(2)
B3 B8 B2 60.2(2)
B3 B8 B4 108.1(3)
B2 B8 B4 60.0(2)
B3 B8 B10 107.6(3)
B2 B8 B10 107.5(3)
B4 B8 B10 59.5(2)
B3 B8 B9 60.0(2)
B2 B8 B9 108.1(3)
B4 B8 B9 107.7(3)
B10 B8 B9 59.7(2)
B3 B8 H9 119(2)
B2 B8 H9 117(2)
B4 B8 H9 121(2)
B10 B8 H9 127(2)
B9 B8 H9 125(2)
B10 B9 B3 107.5(3)
B10 B9 B6 107.6(3)
B3 B9 B6 60.2(2)
B10 B9 B8 60.1(2)
B3 B9 B8 59.6(2)
B6 B9 B8 107.9(3)
B10 B9 B7 60.2(2)
B3 B9 B7 107.7(3)
B6 B9 B7 59.5(2)
B8 B9 B7 108.2(3)
B10 B9 H10 123(2)
B3 B9 H10 121(2)
B6 B9 H10 121(2)
B8 B9 H10 122(2)
B7 B9 H10 122(2)
B4 B10 B5 60.6(2)
B4 B10 B9 108.5(3)
B5 B10 B9 108.5(3)
B4 B10 B8 60.1(2)
B5 B10 B8 108.7(3)
B9 B10 B8 60.2(2)
B4 B10 B7 108.4(3)
B5 B10 B7 59.9(2)
B9 B10 B7 60.3(2)
B8 B10 B7 108.4(3)
B4 B10 H11 120(2)
B5 B10 H11 120(2)
B9 B10 H11 123(2)
B8 B10 H11 122(2)
B7 B10 H11 122(2)
C10 B11 C11 57.45(19)
C10 B11 B14 104.9(3)
C11 B11 B14 104.9(3)
C10 B11 B13 104.6(3)
C11 B11 B13 58.4(2)
B14 B11 B13 60.1(2)
C10 B11 B12 58.4(2)
C11 B11 B12 104.7(2)
B14 B11 B12 60.2(2)
B13 B11 B12 107.9(3)
C10 B11 H12 120(2)
C11 B11 H12 118(2)
B14 B11 H12 130(2)
B13 B11 H12 122(2)
B12 B11 H12 126(2)
C10 B12 B19 104.8(3)
C10 B12 B14 104.9(3)
B19 B12 B14 60.7(2)
C10 B12 B11 59.0(2)
B19 B12 B11 108.2(3)
B14 B12 B11 59.6(2)
C10 B12 B15 58.7(2)
B19 B12 B15 59.7(2)
B14 B12 B15 108.3(3)
B11 B12 B15 108.2(3)
C10 B12 H13 119(2)
B19 B12 H13 127(2)
B14 B12 H13 126(2)
B11 B12 H13 119(2)
B15 B12 H13 120(2)
C11 B13 B14 105.1(3)
C11 B13 B16 58.9(2)
B14 B13 B16 108.1(3)
C11 B13 B18 105.1(3)
B14 B13 B18 59.9(2)
B16 B13 B18 60.0(2)
C11 B13 B11 59.1(2)
B14 B13 B11 59.7(2)
B16 B13 B11 108.2(3)
B18 B13 B11 107.7(3)
C11 B13 H14 116(2)
B14 B13 H14 129(2)
B16 B13 H14 119(2)
B18 B13 H14 129(2)
B11 B13 H14 118(2)
B11 B14 B18 108.2(3)
B11 B14 B13 60.2(2)
B18 B14 B13 60.1(2)
B11 B14 B12 60.2(2)
B18 B14 B12 107.4(3)
B13 B14 B12 108.0(3)
B11 B14 B19 107.7(3)
B18 B14 B19 59.5(2)
B13 B14 B19 107.4(3)
B12 B14 B19 59.5(2)
B11 B14 H15 121(2)
B18 B14 H15 124(2)
B13 B14 H15 125(2)
B12 B14 H15 118(2)
B19 B14 H15 121(2)
C10 B15 B20 104.7(3)
C10 B15 B19 104.5(3)
B20 B15 B19 60.4(2)
C10 B15 B17 59.5(2)
B20 B15 B17 59.3(2)
B19 B15 B17 107.9(3)
C10 B15 B12 58.3(2)
B20 B15 B12 108.0(3)
B19 B15 B12 59.8(2)
B17 B15 B12 108.2(3)
C10 B15 H16 119(2)
B20 B15 H16 127(2)
B19 B15 H16 127(2)
B17 B15 H16 120(2)
B12 B15 H16 119(2)
C11 B16 B20 105.1(3)
C11 B16 B17 59.4(2)
B20 B16 B17 59.6(2)
C11 B16 B13 58.6(2)
B20 B16 B13 108.6(3)
B17 B16 B13 108.6(3)
C11 B16 B18 104.8(3)
B20 B16 B18 60.6(2)
B17 B16 B18 108.3(3)
B13 B16 B18 60.0(2)
C11 B16 H17 116(2)
B20 B16 H17 128(2)
B17 B16 H17 117(2)
B13 B16 H17 119(2)
B18 B16 H17 130(2)
C11 B17 C10 56.99(19)
C11 B17 B20 104.9(3)
C10 B17 B20 104.4(3)
C11 B17 B16 58.8(2)
C10 B17 B16 104.4(2)
B20 B17 B16 60.0(2)
C11 B17 B15 104.5(3)
C10 B17 B15 58.3(2)
B20 B17 B15 60.0(2)
B16 B17 B15 107.8(3)
C11 B17 H18 117(2)
C10 B17 H18 117(2)
B20 B17 H18 132(2)
B16 B17 H18 125(2)
B15 B17 H18 124(2)
B19 B18 B14 60.8(2)
B19 B18 B13 108.4(3)
B14 B18 B13 60.0(2)
B19 B18 B16 107.7(3)
B14 B18 B16 108.1(3)
B13 B18 B16 60.0(2)
B19 B18 B20 60.1(2)
B14 B18 B20 108.6(3)
B13 B18 B20 107.5(3)
B16 B18 B20 59.3(2)
B19 B18 H19 124(2)
B14 B18 H19 124(2)
B13 B18 H19 121(2)
B16 B18 H19 119(2)
B20 B18 H19 120(2)
B18 B19 B15 108.3(3)
B18 B19 B12 107.8(3)
B15 B19 B12 60.5(2)
B18 B19 B20 60.4(2)
B15 B19 B20 59.7(2)
B12 B19 B20 108.0(3)
B18 B19 B14 59.7(2)
B15 B19 B14 108.3(3)
B12 B19 B14 59.8(2)
B20 B19 B14 107.9(3)
B18 B19 H20 126(2)
B15 B19 H20 118(2)
B12 B19 H20 119(2)
B20 B19 H20 123(2)
B14 B19 H20 123(2)
B17 B20 B16 60.3(2)
B17 B20 B15 60.7(2)
B16 B20 B15 108.6(3)
B17 B20 B19 108.6(3)
B16 B20 B19 107.9(3)
B15 B20 B19 59.9(2)
B17 B20 B18 108.5(3)
B16 B20 B18 60.1(2)
B15 B20 B18 107.7(3)
B19 B20 B18 59.5(2)
B17 B20 H21 121(2)
B16 B20 H21 122(2)
B15 B20 H21 121(2)
B19 B20 H21 122(2)
B18 B20 H21 123(2)
C3 N1 C4 119.1(3)
C3 N1 SN 121.5(2)
C4 N1 SN 119.0(2)
C3 N2 C7 130.0(3)
C12 N3 C13 121.9(3)
C12 N3 SN 120.1(2)
C13 N3 SN 117.8(2)
C12 N4 C16 135.6(3)
C12 N4 H1 113(3)
C16 N4 H1 111(3)
N1 SN C11 100.52(12)
N1 SN C2 82.93(11)
C11 SN C2 124.32(12)
N1 SN N3 176.28(10)
C11 SN N3 77.66(11)
C2 SN N3 95.39(11)
N1 SN CL 95.78(8)
C11 SN CL 115.59(8)
C2 SN CL 119.30(9)
N3 SN CL 87.93(7)

loop_
_geom_bond_atom_site_label_1
_geom_bond_atom_site_label_2
_geom_bond_distance
C1 C3 1.533(4)
C1 C2 1.673(4)
C1 B4 1.712(4)
C1 B5 1.713(5)
C1 B1 1.714(5)
C1 B2 1.724(5)
C2 B3 1.685(5)
C2 B6 1.692(5)
C2 B1 1.708(5)
C2 B2 1.710(4)
C2 SN 2.160(3)
C3 N2 1.269(5)
C3 N1 1.372(4)
C4 N1 1.482(4)
C4 C5 1.517(5)
C4 C6 1.521(5)
C4 H22 1.0000
C5 H24 0.9800
C5 H23 0.9800
C5 H25 0.9800
C6 H28 0.9800
C6 H26 0.9800
C6 H27 0.9800
C7 N2 1.458(4)
C7 C9 1.515(6)
C7 C8 1.521(5)
C7 H29 1.0000
C8 H30 0.9800
C8 H32 0.9800
C8 H31 0.9800
C9 H34 0.9800
C9 H35 0.9800
C9 H33 0.9800
C10 C12 1.515(5)
C10 C11 1.651(5)
C10 B12 1.706(5)
C10 B15 1.714(5)
C10 B11 1.717(5)
C10 B17 1.735(5)
C11 B13 1.708(5)
C11 B16 1.714(5)
C11 B11 1.719(5)
C11 B17 1.726(5)
C11 SN 2.154(3)
C12 N3 1.304(4)
C12 N4 1.328(5)
C13 N3 1.491(4)
C13 C15 1.526(5)
C13 C14 1.533(5)
C13 H36 1.0000
C14 H39 0.9800
C14 H37 0.9800
C14 H38 0.9800
C15 H41 0.9800
C15 H40 0.9800
C15 H42 0.9800
C16 N4 1.467(5)
C16 C18 1.508(6)
C16 C17 1.512(6)
C16 H43 1.0000
C17 H45 0.9800
C17 H46 0.9800
C17 H44 0.9800
C18 H47 0.9800
C18 H49 0.9800
C18 H48 0.9800
B1 B6 1.771(6)
B1 B7 1.776(6)
B1 B5 1.783(5)
B1 H2 1.106(18)
B2 B8 1.770(5)
B2 B4 1.774(5)
B2 B3 1.775(5)
B2 H3 1.129(18)
B3 B8 1.767(5)
B3 B9 1.774(6)
B3 B6 1.781(5)
B3 H4 1.108(19)
B4 B10 1.765(6)
B4 B8 1.776(6)
B4 B5 1.783(5)
B4 H5 1.108(18)
B5 B10 1.770(6)
B5 B7 1.773(6)
B5 H6 1.129(19)
B6 B7 1.770(6)
B6 B9 1.779(5)
B6 H7 1.118(18)
B7 B10 1.784(5)
B7 B9 1.785(6)
B7 H8 1.118(19)
B8 B10 1.779(6)
B8 B9 1.781(6)
B8 H9 1.118(18)
B9 B10 1.773(6)
B9 H10 1.113(19)
B10 H11 1.106(19)
B11 B14 1.768(6)
B11 B13 1.777(6)
B11 B12 1.778(6)
B11 H12 1.098(19)
B12 B19 1.772(6)
B12 B14 1.777(6)
B12 B15 1.785(5)
B12 H13 1.121(19)
B13 B14 1.775(6)
B13 B16 1.775(5)
B13 B18 1.776(6)
B13 H14 1.108(19)
B14 B18 1.774(6)
B14 B19 1.793(6)
B14 H15 1.116(19)
B15 B20 1.768(6)
B15 B19 1.770(6)
B15 B17 1.781(6)
B15 H16 1.114(19)
B16 B20 1.762(6)
B16 B17 1.767(6)
B16 B18 1.777(6)
B16 H17 1.120(19)
B17 B20 1.755(6)
B17 H18 1.107(18)
B18 B19 1.770(6)
B18 B20 1.785(6)
B18 H19 1.114(19)
B19 B20 1.780(6)
B19 H20 1.106(19)
B20 H21 1.116(19)
CL SN 2.3264(8)
N1 SN 2.076(3)
N3 SN 2.250(3)
N4 H1 0.876(19)

loop_
_geom_torsion_atom_site_label_1
_geom_torsion_atom_site_label_2
_geom_torsion_atom_site_label_3
_geom_torsion_atom_site_label_4
_geom_torsion
C3 C1 C2 B3 -146.1(3)
B4 C1 C2 B3 0.5(3)
B5 C1 C2 B3 67.6(3)
B1 C1 C2 B3 107.8(3)
B2 C1 C2 B3 -39.1(3)
C3 C1 C2 B6 144.8(3)
B4 C1 C2 B6 -68.6(3)
B5 C1 C2 B6 -1.5(3)
B1 C1 C2 B6 38.7(2)
B2 C1 C2 B6 -108.2(3)
C3 C1 C2 B1 106.1(3)
B4 C1 C2 B1 -107.3(3)
B5 C1 C2 B1 -40.2(2)
B2 C1 C2 B1 -147.0(3)
C3 C1 C2 B2 -107.0(3)
B4 C1 C2 B2 39.7(2)
B5 C1 C2 B2 106.8(3)
B1 C1 C2 B2 147.0(3)
C3 C1 C2 SN -1.6(3)
B4 C1 C2 SN 145.1(2)
B5 C1 C2 SN -147.8(2)
B1 C1 C2 SN -107.6(2)
B2 C1 C2 SN 105.4(2)
C2 C1 C3 N2 179.5(3)
B4 C1 C3 N2 38.5(5)
B5 C1 C3 N2 -39.6(5)
B1 C1 C3 N2 -112.6(4)
B2 C1 C3 N2 111.4(4)
C2 C1 C3 N1 -2.2(4)
B4 C1 C3 N1 -143.2(3)
B5 C1 C3 N1 138.7(3)
B1 C1 C3 N1 65.7(4)
B2 C1 C3 N1 -70.3(3)
C12 C10 C11 B13 -147.7(3)
B12 C10 C11 B13 0.0(3)
B15 C10 C11 B13 68.0(3)
B11 C10 C11 B13 -39.3(3)
B17 C10 C11 B13 106.7(3)
C12 C10 C11 B16 145.0(3)
B12 C10 C11 B16 -67.4(3)
B15 C10 C11 B16 0.6(3)
B11 C10 C11 B16 -106.7(3)
B17 C10 C11 B16 39.3(3)
C12 C10 C11 B11 -108.3(3)
B12 C10 C11 B11 39.3(3)
B15 C10 C11 B11 107.3(3)
B17 C10 C11 B11 146.0(3)
C12 C10 C11 B17 105.7(3)
B12 C10 C11 B17 -106.7(3)
B15 C10 C11 B17 -38.7(2)
B11 C10 C11 B17 -146.0(3)
C12 C10 C11 SN -0.9(3)
B12 C10 C11 SN 146.7(2)
B15 C10 C11 SN -145.3(2)
B11 C10 C11 SN 107.4(2)
B17 C10 C11 SN -106.6(2)
C11 C10 C12 N3 -5.0(4)
B12 C10 C12 N3 -146.9(3)
B15 C10 C12 N3 133.9(3)
B11 C10 C12 N3 -73.1(4)
B17 C10 C12 N3 62.4(4)
C11 C10 C12 N4 176.2(3)
B12 C10 C12 N4 34.3(5)
B15 C10 C12 N4 -44.8(5)
B11 C10 C12 N4 108.1(4)
B17 C10 C12 N4 -116.4(4)
B3 C2 B1 C1 -101.8(3)
B6 C2 B1 C1 -139.1(3)
B2 C2 B1 C1 -31.6(3)
SN C2 B1 C1 96.7(2)
C1 C2 B1 B6 139.1(3)
B3 C2 B1 B6 37.2(3)
B2 C2 B1 B6 107.5(3)
SN C2 B1 B6 -124.2(2)
C1 C2 B1 B7 99.1(3)
B3 C2 B1 B7 -2.7(3)
B6 C2 B1 B7 -39.9(2)
B2 C2 B1 B7 67.6(3)
SN C2 B1 B7 -164.1(2)
C1 C2 B1 B5 37.2(2)
B3 C2 B1 B5 -64.7(3)
B6 C2 B1 B5 -101.9(3)
B2 C2 B1 B5 5.6(4)
SN C2 B1 B5 133.9(2)
C3 C1 B1 C2 -106.3(3)
B4 C1 B1 C2 99.6(3)
B5 C1 B1 C2 136.9(3)
B2 C1 B1 C2 31.0(2)
C3 C1 B1 B6 -141.6(3)
C2 C1 B1 B6 -35.3(2)
B4 C1 B1 B6 64.2(3)
B5 C1 B1 B6 101.5(3)
B2 C1 B1 B6 -4.3(3)
C3 C1 B1 B7 156.0(3)
C2 C1 B1 B7 -97.7(3)
B4 C1 B1 B7 1.9(4)
B5 C1 B1 B7 39.2(3)
B2 C1 B1 B7 -66.7(3)
C3 C1 B1 B5 116.8(3)
C2 C1 B1 B5 -136.9(3)
B4 C1 B1 B5 -37.3(3)
B2 C1 B1 B5 -105.9(3)
B3 C2 B2 C1 138.9(3)
B6 C2 B2 C1 101.5(3)
B1 C2 B2 C1 31.5(3)
SN C2 B2 C1 -97.9(2)
C1 C2 B2 B8 -99.3(3)
B3 C2 B2 B8 39.5(3)
B6 C2 B2 B8 2.2(4)
B1 C2 B2 B8 -67.9(3)
SN C2 B2 B8 162.8(2)
C1 C2 B2 B4 -37.0(2)
B3 C2 B2 B4 101.9(3)
B6 C2 B2 B4 64.5(3)
B1 C2 B2 B4 -5.5(4)
SN C2 B2 B4 -134.8(2)
C1 C2 B2 B3 -138.9(3)
B6 C2 B2 B3 -37.4(3)
B1 C2 B2 B3 -107.4(3)
SN C2 B2 B3 123.3(2)
C3 C1 B2 C2 105.9(3)
B4 C1 B2 C2 -137.1(3)
B5 C1 B2 C2 -100.2(3)
B1 C1 B2 C2 -31.1(2)
C3 C1 B2 B8 -156.7(3)
C2 C1 B2 B8 97.5(3)
B4 C1 B2 B8 -39.6(2)
B5 C1 B2 B8 -2.7(3)
B1 C1 B2 B8 66.4(3)
C3 C1 B2 B4 -117.0(3)
C2 C1 B2 B4 137.1(3)
B5 C1 B2 B4 36.9(3)
B1 C1 B2 B4 106.0(3)
C3 C1 B2 B3 141.1(3)
C2 C1 B2 B3 35.2(2)
B4 C1 B2 B3 -101.9(3)
B5 C1 B2 B3 -64.9(3)
B1 C1 B2 B3 4.2(3)
C1 C2 B3 B8 -1.5(3)
B6 C2 B3 B8 102.5(3)
B1 C2 B3 B8 65.6(3)
B2 C2 B3 B8 -39.8(3)
SN C2 B3 B8 -136.3(3)
C1 C2 B3 B9 -64.2(3)
B6 C2 B3 B9 39.7(3)
B1 C2 B3 B9 2.8(4)
B2 C2 B3 B9 -102.6(3)
SN C2 B3 B9 160.9(2)
C1 C2 B3 B2 38.4(2)
B6 C2 B3 B2 142.3(3)
B1 C2 B3 B2 105.5(3)
SN C2 B3 B2 -96.5(3)
C1 C2 B3 B6 -103.9(3)
B1 C2 B3 B6 -36.9(3)
B2 C2 B3 B6 -142.3(3)
SN C2 B3 B6 121.2(3)
C1 B2 B3 C2 -35.4(2)
B8 B2 B3 C2 -134.4(3)
B4 B2 B3 C2 -96.8(3)
C2 B2 B3 B8 134.4(3)
C1 B2 B3 B8 99.0(3)
B4 B2 B3 B8 37.7(3)
C2 B2 B3 B9 96.7(3)
C1 B2 B3 B9 61.3(3)
B8 B2 B3 B9 -37.7(3)
B4 B2 B3 B9 0.0(3)
C2 B2 B3 B6 33.2(2)
C1 B2 B3 B6 -2.3(3)
B8 B2 B3 B6 -101.3(3)
B4 B2 B3 B6 -63.6(3)
C3 C1 B4 B10 -153.7(3)
C2 C1 B4 B10 63.4(3)
B5 C1 B4 B10 -39.5(3)
B1 C1 B4 B10 -2.2(4)
B2 C1 B4 B10 102.3(3)
C3 C1 B4 B2 104.1(3)
C2 C1 B4 B2 -38.9(2)
B5 C1 B4 B2 -141.8(3)
B1 C1 B4 B2 -104.5(3)
C3 C1 B4 B8 143.6(3)
C2 C1 B4 B8 0.6(3)
B5 C1 B4 B8 -102.2(3)
B1 C1 B4 B8 -64.9(3)
B2 C1 B4 B8 39.5(3)
C3 C1 B4 B5 -114.2(3)
C2 C1 B4 B5 102.9(3)
B1 C1 B4 B5 37.3(3)
B2 C1 B4 B5 141.8(3)
C2 B2 B4 C1 36.8(2)
B8 B2 B4 C1 134.8(3)
B3 B2 B4 C1 97.3(3)
C2 B2 B4 B10 -60.2(3)
C1 B2 B4 B10 -97.0(3)
B8 B2 B4 B10 37.7(2)
B3 B2 B4 B10 0.2(3)
C2 B2 B4 B8 -97.9(3)
C1 B2 B4 B8 -134.8(3)
B3 B2 B4 B8 -37.5(2)
C2 B2 B4 B5 3.1(3)
C1 B2 B4 B5 -33.8(2)
B8 B2 B4 B5 101.0(3)
B3 B2 B4 B5 63.5(3)
C3 C1 B5 B10 154.3(3)
C2 C1 B5 B10 -62.9(3)
B4 C1 B5 B10 39.3(2)
B1 C1 B5 B10 -102.2(3)
B2 C1 B5 B10 2.6(3)
C3 C1 B5 B7 -142.9(3)
C2 C1 B5 B7 -0.1(3)
B4 C1 B5 B7 102.2(3)
B1 C1 B5 B7 -39.3(2)
B2 C1 B5 B7 65.5(3)
C3 C1 B5 B4 114.9(3)
C2 C1 B5 B4 -102.3(3)
B1 C1 B5 B4 -141.5(3)
B2 C1 B5 B4 -36.7(3)
C3 C1 B5 B1 -103.6(3)
C2 C1 B5 B1 39.2(2)
B4 C1 B5 B1 141.5(3)
B2 C1 B5 B1 104.8(3)
B10 B4 B5 C1 134.7(3)
B2 B4 B5 C1 34.0(2)
B8 B4 B5 C1 97.3(3)
C1 B4 B5 B10 -134.7(3)
B2 B4 B5 B10 -100.7(3)
B8 B4 B5 B10 -37.4(3)
C1 B4 B5 B7 -97.1(3)
B10 B4 B5 B7 37.5(3)
B2 B4 B5 B7 -63.1(3)
B8 B4 B5 B7 0.2(3)
C1 B4 B5 B1 -33.9(2)
B10 B4 B5 B1 100.8(3)
B2 B4 B5 B1 0.1(4)
B8 B4 B5 B1 63.4(3)
C2 B1 B5 C1 -37.1(2)
B6 B1 B5 C1 -98.0(3)
B7 B1 B5 C1 -135.1(3)
C2 B1 B5 B10 59.6(3)
C1 B1 B5 B10 96.7(3)
B6 B1 B5 B10 -1.3(4)
B7 B1 B5 B10 -38.3(3)
C2 B1 B5 B7 97.9(3)
C1 B1 B5 B7 135.1(3)
B6 B1 B5 B7 37.1(3)
C2 B1 B5 B4 -3.3(3)
C1 B1 B5 B4 33.9(2)
B6 B1 B5 B4 -64.1(3)
B7 B1 B5 B4 -101.2(3)
C1 C2 B6 B7 2.3(3)
B3 C2 B6 B7 -102.1(3)
B1 C2 B6 B7 40.3(2)
B2 C2 B6 B7 -65.0(3)
SN C2 B6 B7 138.7(3)
C1 C2 B6 B1 -38.0(2)
B3 C2 B6 B1 -142.4(3)
B2 C2 B6 B1 -105.3(3)
SN C2 B6 B1 98.4(3)
C1 C2 B6 B9 65.0(3)
B3 C2 B6 B9 -39.5(3)
B1 C2 B6 B9 103.0(3)
B2 C2 B6 B9 -2.3(4)
SN C2 B6 B9 -158.7(2)
C1 C2 B6 B3 104.5(3)
B1 C2 B6 B3 142.4(3)
B2 C2 B6 B3 37.1(3)
SN C2 B6 B3 -119.2(3)
C1 B1 B6 C2 35.5(2)
B7 B1 B6 C2 134.0(3)
B5 B1 B6 C2 97.0(3)
C2 B1 B6 B7 -134.0(3)
C1 B1 B6 B7 -98.5(3)
B5 B1 B6 B7 -37.0(3)
C2 B1 B6 B9 -96.0(3)
C1 B1 B6 B9 -60.5(3)
B7 B1 B6 B9 38.0(3)
B5 B1 B6 B9 1.0(4)
C2 B1 B6 B3 -32.9(2)
C1 B1 B6 B3 2.6(3)
B7 B1 B6 B3 101.1(3)
B5 B1 B6 B3 64.1(3)
B8 B3 B6 C2 -97.0(3)
B9 B3 B6 C2 -134.5(3)
B2 B3 B6 C2 -33.5(2)
C2 B3 B6 B7 96.9(3)
B8 B3 B6 B7 -0.1(4)
B9 B3 B6 B7 -37.6(3)
B2 B3 B6 B7 63.4(3)
C2 B3 B6 B1 33.3(2)
B8 B3 B6 B1 -63.7(3)
B9 B3 B6 B1 -101.2(3)
B2 B3 B6 B1 -0.2(3)
C2 B3 B6 B9 134.5(3)
B8 B3 B6 B9 37.6(3)
B2 B3 B6 B9 101.0(3)
C2 B6 B7 B5 -2.3(3)
B1 B6 B7 B5 37.4(2)
B9 B6 B7 B5 -100.4(3)
B3 B6 B7 B5 -63.0(3)
C2 B6 B7 B1 -39.7(2)
B9 B6 B7 B1 -137.8(3)
B3 B6 B7 B1 -100.4(3)
C2 B6 B7 B10 60.7(3)
B1 B6 B7 B10 100.4(3)
B9 B6 B7 B10 -37.3(3)
B3 B6 B7 B10 0.0(4)
C2 B6 B7 B9 98.0(3)
B1 B6 B7 B9 137.8(3)
B3 B6 B7 B9 37.4(3)
C1 B5 B7 B6 1.5(3)
B10 B5 B7 B6 100.0(3)
B4 B5 B7 B6 62.9(3)
B1 B5 B7 B6 -37.2(3)
C1 B5 B7 B1 38.7(2)
B10 B5 B7 B1 137.2(3)
B4 B5 B7 B1 100.1(3)
C1 B5 B7 B10 -98.5(3)
B4 B5 B7 B10 -37.2(3)
B1 B5 B7 B10 -137.2(3)
C1 B5 B7 B9 -62.0(3)
B10 B5 B7 B9 36.5(3)
B4 B5 B7 B9 -0.6(3)
B1 B5 B7 B9 -100.7(3)
C2 B1 B7 B6 39.1(2)
C1 B1 B7 B6 99.8(3)
B5 B1 B7 B6 138.4(3)
C2 B1 B7 B5 -99.3(3)
C1 B1 B7 B5 -38.7(2)
B6 B1 B7 B5 -138.4(3)
C2 B1 B7 B10 -61.4(3)
C1 B1 B7 B10 -0.8(4)
B6 B1 B7 B10 -100.5(3)
B5 B1 B7 B10 37.9(3)
C2 B1 B7 B9 1.4(3)
C1 B1 B7 B9 62.1(3)
B6 B1 B7 B9 -37.7(3)
B5 B1 B7 B9 100.7(3)
C2 B3 B8 B2 39.5(2)
B9 B3 B8 B2 138.1(3)
B6 B3 B8 B2 100.7(3)
C2 B3 B8 B4 1.8(4)
B9 B3 B8 B4 100.4(3)
B2 B3 B8 B4 -37.7(3)
B6 B3 B8 B4 63.0(3)
C2 B3 B8 B10 -61.1(3)
B9 B3 B8 B10 37.5(3)
B2 B3 B8 B10 -100.6(3)
B6 B3 B8 B10 0.1(4)
C2 B3 B8 B9 -98.6(3)
B2 B3 B8 B9 -138.1(3)
B6 B3 B8 B9 -37.4(3)
C2 B2 B8 B3 -38.5(2)
C1 B2 B8 B3 -99.0(3)
B4 B2 B8 B3 -137.9(3)
C2 B2 B8 B4 99.3(3)
C1 B2 B8 B4 38.9(2)
B3 B2 B8 B4 137.9(3)
C2 B2 B8 B10 62.0(3)
C1 B2 B8 B10 1.6(3)
B4 B2 B8 B10 -37.3(2)
B3 B2 B8 B10 100.6(3)
C2 B2 B8 B9 -1.0(4)
C1 B2 B8 B9 -61.5(3)
B4 B2 B8 B9 -100.4(3)
B3 B2 B8 B9 37.5(3)
C1 B4 B8 B3 -1.5(4)
B10 B4 B8 B3 -100.2(3)
B2 B4 B8 B3 37.8(3)
B5 B4 B8 B3 -63.0(3)
C1 B4 B8 B2 -39.3(2)
B10 B4 B8 B2 -137.9(3)
B5 B4 B8 B2 -100.8(3)
C1 B4 B8 B10 98.7(3)
B2 B4 B8 B10 137.9(3)
B5 B4 B8 B10 37.2(2)
C1 B4 B8 B9 61.9(3)
B10 B4 B8 B9 -36.8(2)
B2 B4 B8 B9 101.1(3)
B5 B4 B8 B9 0.4(3)
C2 B3 B9 B10 61.8(3)
B8 B3 B9 B10 -37.7(3)
B2 B3 B9 B10 -0.2(3)
B6 B3 B9 B10 100.6(3)
C2 B3 B9 B6 -38.9(2)
B8 B3 B9 B6 -138.3(3)
B2 B3 B9 B6 -100.8(3)
C2 B3 B9 B8 99.4(3)
B2 B3 B9 B8 37.5(2)
B6 B3 B9 B8 138.3(3)
C2 B3 B9 B7 -1.7(3)
B8 B3 B9 B7 -101.1(3)
B2 B3 B9 B7 -63.6(3)
B6 B3 B9 B7 37.2(3)
C2 B6 B9 B10 -61.9(3)
B7 B6 B9 B10 37.6(3)
B1 B6 B9 B10 -0.3(4)
B3 B6 B9 B10 -100.5(3)
C2 B6 B9 B3 38.6(3)
B7 B6 B9 B3 138.1(3)
B1 B6 B9 B3 100.2(3)
C2 B6 B9 B8 1.5(4)
B7 B6 B9 B8 101.0(3)
B1 B6 B9 B8 63.1(4)
B3 B6 B9 B8 -37.1(3)
C2 B6 B9 B7 -99.5(3)
B1 B6 B9 B7 -37.9(3)
B3 B6 B9 B7 -138.1(3)
B3 B8 B9 B10 137.8(3)
B2 B8 B9 B10 100.2(3)
B4 B8 B9 B10 36.7(3)
B2 B8 B9 B3 -37.6(3)
B4 B8 B9 B3 -101.1(3)
B10 B8 B9 B3 -137.8(3)
B3 B8 B9 B6 37.3(3)
B2 B8 B9 B6 -0.3(4)
B4 B8 B9 B6 -63.7(3)
B10 B8 B9 B6 -100.4(3)
B3 B8 B9 B7 100.3(3)
B2 B8 B9 B7 62.7(3)
B4 B8 B9 B7 -0.8(4)
B10 B8 B9 B7 -37.5(3)
B6 B7 B9 B10 -137.9(3)
B5 B7 B9 B10 -36.6(3)
B1 B7 B9 B10 -100.2(3)
B6 B7 B9 B3 -37.4(3)
B5 B7 B9 B3 63.9(3)
B1 B7 B9 B3 0.2(4)
B10 B7 B9 B3 100.4(3)
B5 B7 B9 B6 101.3(3)
B1 B7 B9 B6 37.6(3)
B10 B7 B9 B6 137.9(3)
B6 B7 B9 B8 -100.5(3)
B5 B7 B9 B8 0.9(4)
B1 B7 B9 B8 -62.8(3)
B10 B7 B9 B8 37.4(3)
C1 B4 B10 B5 38.9(2)
B2 B4 B10 B5 100.9(3)
B8 B4 B10 B5 138.4(3)
C1 B4 B10 B9 -62.3(3)
B2 B4 B10 B9 -0.3(3)
B8 B4 B10 B9 37.2(3)
B5 B4 B10 B9 -101.2(3)
C1 B4 B10 B8 -99.5(3)
B2 B4 B10 B8 -37.5(2)
B5 B4 B10 B8 -138.4(3)
C1 B4 B10 B7 1.6(4)
B2 B4 B10 B7 63.6(3)
B8 B4 B10 B7 101.1(3)
B5 B4 B10 B7 -37.3(3)
C1 B5 B10 B4 -38.9(2)
B7 B5 B10 B4 -138.3(3)
B1 B5 B10 B4 -100.2(3)
C1 B5 B10 B9 62.4(3)
B7 B5 B10 B9 -37.0(3)
B4 B5 B10 B9 101.3(3)
B1 B5 B10 B9 1.1(4)
C1 B5 B10 B8 -1.5(3)
B7 B5 B10 B8 -100.9(3)
B4 B5 B10 B8 37.4(3)
B1 B5 B10 B8 -62.8(3)
C1 B5 B10 B7 99.4(3)
B4 B5 B10 B7 138.3(3)
B1 B5 B10 B7 38.1(3)
B3 B9 B10 B4 0.3(3)
B6 B9 B10 B4 63.7(3)
B8 B9 B10 B4 -37.2(3)
B7 B9 B10 B4 101.1(3)
B3 B9 B10 B5 -64.0(3)
B6 B9 B10 B5 -0.5(4)
B8 B9 B10 B5 -101.4(3)
B7 B9 B10 B5 36.8(3)
B3 B9 B10 B8 37.5(2)
B6 B9 B10 B8 100.9(3)
B7 B9 B10 B8 138.2(3)
B3 B9 B10 B7 -100.8(3)
B6 B9 B10 B7 -37.3(3)
B8 B9 B10 B7 -138.2(3)
B3 B8 B10 B4 101.0(3)
B2 B8 B10 B4 37.5(2)
B9 B8 B10 B4 138.6(3)
B3 B8 B10 B5 63.4(3)
B2 B8 B10 B5 -0.1(4)
B4 B8 B10 B5 -37.6(3)
B9 B8 B10 B5 101.0(3)
B3 B8 B10 B9 -37.6(3)
B2 B8 B10 B9 -101.1(3)
B4 B8 B10 B9 -138.6(3)
B3 B8 B10 B7 -0.1(4)
B2 B8 B10 B7 -63.6(3)
B4 B8 B10 B7 -101.1(3)
B9 B8 B10 B7 37.5(3)
B6 B7 B10 B4 -63.7(4)
B5 B7 B10 B4 37.7(3)
B1 B7 B10 B4 -0.5(4)
B9 B7 B10 B4 -101.2(3)
B6 B7 B10 B5 -101.4(3)
B1 B7 B10 B5 -38.2(3)
B9 B7 B10 B5 -138.9(3)
B6 B7 B10 B9 37.6(3)
B5 B7 B10 B9 138.9(3)
B1 B7 B10 B9 100.7(3)
B6 B7 B10 B8 0.0(4)
B5 B7 B10 B8 101.4(3)
B1 B7 B10 B8 63.2(4)
B9 B7 B10 B8 -37.5(3)
C12 C10 B11 C11 103.0(3)
B12 C10 B11 C11 -138.3(3)
B15 C10 B11 C11 -101.4(3)
B17 C10 B11 C11 -32.4(3)
C12 C10 B11 B14 -158.6(3)
C11 C10 B11 B14 98.4(3)
B12 C10 B11 B14 -39.8(3)
B15 C10 B11 B14 -3.0(4)
B17 C10 B11 B14 66.0(3)
C12 C10 B11 B13 139.1(3)
C11 C10 B11 B13 36.1(2)
B12 C10 B11 B13 -102.2(3)
B15 C10 B11 B13 -65.4(3)
B17 C10 B11 B13 3.6(4)
C12 C10 B11 B12 -118.7(3)
C11 C10 B11 B12 138.3(3)
B15 C10 B11 B12 36.8(3)
B17 C10 B11 B12 105.8(3)
B13 C11 B11 C10 138.1(3)
B16 C11 B11 C10 101.2(3)
B17 C11 B11 C10 32.7(3)
SN C11 B11 C10 -102.8(2)
C10 C11 B11 B14 -98.4(3)
B13 C11 B11 B14 39.7(3)
B16 C11 B11 B14 2.9(4)
B17 C11 B11 B14 -65.6(3)
SN C11 B11 B14 158.9(2)
C10 C11 B11 B13 -138.1(3)
B16 C11 B11 B13 -36.8(3)
B17 C11 B11 B13 -105.3(3)
SN C11 B11 B13 119.2(3)
C10 C11 B11 B12 -35.9(2)
B13 C11 B11 B12 102.2(3)
B16 C11 B11 B12 65.4(3)
B17 C11 B11 B12 -3.1(4)
SN C11 B11 B12 -138.6(2)
C12 C10 B12 B19 -153.7(3)
C11 C10 B12 B19 63.8(3)
B15 C10 B12 B19 -39.6(3)
B11 C10 B12 B19 102.6(3)
B17 C10 B12 B19 -3.0(4)
C12 C10 B12 B14 143.3(3)
C11 C10 B12 B14 0.8(3)
B15 C10 B12 B14 -102.6(3)
B11 C10 B12 B14 39.6(3)
B17 C10 B12 B14 -66.1(3)
C12 C10 B12 B11 103.7(3)
C11 C10 B12 B11 -38.8(3)
B15 C10 B12 B11 -142.2(3)
B17 C10 B12 B11 -105.7(3)
C12 C10 B12 B15 -114.0(4)
C11 C10 B12 B15 103.5(3)
B11 C10 B12 B15 142.2(3)
B17 C10 B12 B15 36.6(3)
C11 B11 B12 C10 35.5(2)
B14 B11 B12 C10 134.5(3)
B13 B11 B12 C10 96.5(3)
C10 B11 B12 B19 -96.6(3)
C11 B11 B12 B19 -61.2(3)
B14 B11 B12 B19 37.8(3)
B13 B11 B12 B19 -0.1(3)
C10 B11 B12 B14 -134.5(3)
C11 B11 B12 B14 -99.0(3)
B13 B11 B12 B14 -37.9(3)
C10 B11 B12 B15 -33.4(3)
C11 B11 B12 B15 2.0(4)
B14 B11 B12 B15 101.0(3)
B13 B11 B12 B15 63.1(3)
C10 C11 B13 B14 -0.8(3)
B16 C11 B13 B14 102.3(3)
B11 C11 B13 B14 -39.6(3)
B17 C11 B13 B14 66.6(3)
SN C11 B13 B14 -142.0(3)
C10 C11 B13 B16 -103.1(3)
B11 C11 B13 B16 -141.9(3)
B17 C11 B13 B16 -35.7(3)
SN C11 B13 B16 115.7(3)
C10 C11 B13 B18 -63.1(3)
B16 C11 B13 B18 40.0(3)
B11 C11 B13 B18 -101.9(3)
B17 C11 B13 B18 4.3(4)
SN C11 B13 B18 155.7(2)
C10 C11 B13 B11 38.8(2)
B16 C11 B13 B11 141.9(3)
B17 C11 B13 B11 106.2(3)
SN C11 B13 B11 -102.4(3)
C10 B11 B13 C11 -35.6(2)
B14 B11 B13 C11 -134.6(3)
B12 B11 B13 C11 -96.6(3)
C10 B11 B13 B14 99.0(3)
C11 B11 B13 B14 134.6(3)
B12 B11 B13 B14 38.0(2)
C10 B11 B13 B16 -1.8(4)
C11 B11 B13 B16 33.8(3)
B14 B11 B13 B16 -100.7(3)
B12 B11 B13 B16 -62.8(3)
C10 B11 B13 B18 61.7(3)
C11 B11 B13 B18 97.3(3)
B14 B11 B13 B18 -37.3(3)
B12 B11 B13 B18 0.7(3)
C10 B11 B14 B18 -61.1(4)
C11 B11 B14 B18 -1.4(4)
B13 B11 B14 B18 37.5(3)
B12 B11 B14 B18 -100.1(3)
C10 B11 B14 B13 -98.6(3)
C11 B11 B14 B13 -38.9(2)
B12 B11 B14 B13 -137.6(3)
C10 B11 B14 B12 39.0(3)
C11 B11 B14 B12 98.6(3)
B13 B11 B14 B12 137.6(3)
C10 B11 B14 B19 1.8(4)
C11 B11 B14 B19 61.4(4)
B13 B11 B14 B19 100.4(3)
B12 B11 B14 B19 -37.2(3)
C11 B13 B14 B11 39.3(2)
B16 B13 B14 B11 100.9(3)
B18 B13 B14 B11 138.2(3)
C11 B13 B14 B18 -98.9(3)
B16 B13 B14 B18 -37.2(3)
B11 B13 B14 B18 -138.2(3)
C11 B13 B14 B12 1.3(4)
B16 B13 B14 B12 62.9(4)
B18 B13 B14 B12 100.2(3)
B11 B13 B14 B12 -38.0(3)
C11 B13 B14 B19 -61.5(3)
B16 B13 B14 B19 0.1(4)
B18 B13 B14 B19 37.4(3)
B11 B13 B14 B19 -100.8(3)
C10 B12 B14 B11 -39.3(2)
B19 B12 B14 B11 -138.1(3)
B15 B12 B14 B11 -100.8(3)
C10 B12 B14 B18 62.1(3)
B19 B12 B14 B18 -36.7(3)
B11 B12 B14 B18 101.4(3)
B15 B12 B14 B18 0.6(4)
C10 B12 B14 B13 -1.3(4)
B19 B12 B14 B13 -100.1(3)
B11 B12 B14 B13 38.0(3)
B15 B12 B14 B13 -62.8(4)
C10 B12 B14 B19 98.8(3)
B11 B12 B14 B19 138.1(3)
B15 B12 B14 B19 37.3(3)
C12 C10 B15 B20 -141.1(3)
C11 C10 B15 B20 -1.5(3)
B12 C10 B15 B20 102.3(3)
B11 C10 B15 B20 65.6(3)
B17 C10 B15 B20 -39.8(3)
C12 C10 B15 B19 156.3(3)
C11 C10 B15 B19 -64.1(3)
B12 C10 B15 B19 39.6(3)
B11 C10 B15 B19 2.9(4)
B17 C10 B15 B19 -102.4(3)
C12 C10 B15 B17 -101.3(3)
C11 C10 B15 B17 38.3(2)
B12 C10 B15 B17 142.0(3)
B11 C10 B15 B17 105.4(3)
C12 C10 B15 B12 116.6(4)
C11 C10 B15 B12 -103.8(3)
B11 C10 B15 B12 -36.7(3)
B17 C10 B15 B12 -142.0(3)
B19 B12 B15 C10 134.4(3)
B14 B12 B15 C10 96.7(3)
B11 B12 B15 C10 33.5(3)
C10 B12 B15 B20 -96.6(3)
B19 B12 B15 B20 37.9(3)
B14 B12 B15 B20 0.1(4)
B11 B12 B15 B20 -63.0(4)
C10 B12 B15 B19 -134.4(3)
B14 B12 B15 B19 -37.7(3)
B11 B12 B15 B19 -100.9(3)
C10 B12 B15 B17 -33.9(3)
B19 B12 B15 B17 100.5(3)
B14 B12 B15 B17 62.8(4)
B11 B12 B15 B17 -0.4(4)
C10 C11 B16 B20 0.6(3)
B13 C11 B16 B20 -102.9(3)
B11 C11 B16 B20 -66.1(3)
B17 C11 B16 B20 39.9(3)
SN C11 B16 B20 140.9(2)
C10 C11 B16 B17 -39.3(3)
B13 C11 B16 B17 -142.7(3)
B11 C11 B16 B17 -105.9(3)
SN C11 B16 B17 101.0(3)
C10 C11 B16 B13 103.5(3)
B11 C11 B16 B13 36.8(3)
B17 C11 B16 B13 142.7(3)
SN C11 B16 B13 -116.2(3)
C10 C11 B16 B18 63.6(3)
B13 C11 B16 B18 -39.9(3)
B11 C11 B16 B18 -3.1(4)
B17 C11 B16 B18 102.8(3)
SN C11 B16 B18 -156.2(2)
B14 B13 B16 C11 -97.1(3)
B18 B13 B16 C11 -134.2(3)
B11 B13 B16 C11 -33.9(3)
C11 B13 B16 B20 96.7(3)
B14 B13 B16 B20 -0.4(4)
B18 B13 B16 B20 -37.6(3)
B11 B13 B16 B20 62.8(4)
C11 B13 B16 B17 33.4(3)
B14 B13 B16 B17 -63.7(4)
B18 B13 B16 B17 -100.9(3)
B11 B13 B16 B17 -0.5(4)
C11 B13 B16 B18 134.2(3)
B14 B13 B16 B18 37.2(3)
B11 B13 B16 B18 100.3(3)
B13 C11 B17 C10 -101.8(3)
B16 C11 B17 C10 -137.8(3)
B11 C11 B17 C10 -32.5(3)
SN C11 B17 C10 103.3(2)
C10 C11 B17 B20 97.7(3)
B13 C11 B17 B20 -4.0(4)
B16 C11 B17 B20 -40.0(3)
B11 C11 B17 B20 65.2(4)
SN C11 B17 B20 -158.9(2)
C10 C11 B17 B16 137.8(3)
B13 C11 B17 B16 36.0(3)
B11 C11 B17 B16 105.2(3)
SN C11 B17 B16 -118.9(3)
C10 C11 B17 B15 35.5(2)
B13 C11 B17 B15 -66.3(3)
B16 C11 B17 B15 -102.3(3)
B11 C11 B17 B15 2.9(4)
SN C11 B17 B15 138.8(2)
C12 C10 B17 C11 -104.0(3)
B12 C10 B17 C11 101.8(3)
B15 C10 B17 C11 138.7(3)
B11 C10 B17 C11 32.5(3)
C12 C10 B17 B20 157.4(3)
C11 C10 B17 B20 -98.6(3)
B12 C10 B17 B20 3.2(4)
B15 C10 B17 B20 40.1(3)
B11 C10 B17 B20 -66.1(3)
C12 C10 B17 B16 -140.4(3)
C11 C10 B17 B16 -36.4(2)
B12 C10 B17 B16 65.4(3)
B15 C10 B17 B16 102.3(3)
B11 C10 B17 B16 -3.9(4)
C12 C10 B17 B15 117.3(3)
C11 C10 B17 B15 -138.7(3)
B12 C10 B17 B15 -36.9(3)
B11 C10 B17 B15 -106.2(3)
B20 B16 B17 C11 -134.2(3)
B13 B16 B17 C11 -33.0(3)
B18 B16 B17 C11 -96.7(3)
C11 B16 B17 C10 35.6(2)
B20 B16 B17 C10 -98.6(3)
B13 B16 B17 C10 2.6(4)
B18 B16 B17 C10 -61.1(3)
C11 B16 B17 B20 134.2(3)
B13 B16 B17 B20 101.1(3)
B18 B16 B17 B20 37.5(3)
C11 B16 B17 B15 96.5(3)
B20 B16 B17 B15 -37.7(3)
B13 B16 B17 B15 63.4(3)
B18 B16 B17 B15 -0.2(4)
C10 B15 B17 C11 -34.9(2)
B20 B15 B17 C11 99.1(3)
B19 B15 B17 C11 61.8(3)
B12 B15 B17 C11 -1.4(4)
B20 B15 B17 C10 134.0(3)
B19 B15 B17 C10 96.6(3)
B12 B15 B17 C10 33.4(3)
C10 B15 B17 B20 -134.0(3)
B19 B15 B17 B20 -37.3(3)
B12 B15 B17 B20 -100.5(3)
C10 B15 B17 B16 -96.2(3)
B20 B15 B17 B16 37.7(3)
B19 B15 B17 B16 0.4(4)
B12 B15 B17 B16 -62.8(3)
B11 B14 B18 B19 100.2(3)
B13 B14 B18 B19 137.8(3)
B12 B14 B18 B19 36.7(3)
B11 B14 B18 B13 -37.6(3)
B12 B14 B18 B13 -101.1(3)
B19 B14 B18 B13 -137.8(3)
B11 B14 B18 B16 -0.4(4)
B13 B14 B18 B16 37.2(3)
B12 B14 B18 B16 -63.9(4)
B19 B14 B18 B16 -100.6(3)
B11 B14 B18 B20 62.4(4)
B13 B14 B18 B20 100.0(3)
B12 B14 B18 B20 -1.1(4)
B19 B14 B18 B20 -37.8(3)
C11 B13 B18 B19 60.8(4)
B14 B13 B18 B19 -38.2(3)
B16 B13 B18 B19 100.2(3)
B11 B13 B18 B19 -1.0(4)
C11 B13 B18 B14 99.0(3)
B16 B13 B18 B14 138.4(3)
B11 B13 B18 B14 37.2(3)
C11 B13 B18 B16 -39.4(3)
B14 B13 B18 B16 -138.4(3)
B11 B13 B18 B16 -101.2(3)
C11 B13 B18 B20 -2.7(4)
B14 B13 B18 B20 -101.7(3)
B16 B13 B18 B20 36.7(3)
B11 B13 B18 B20 -64.5(4)
C11 B16 B18 B19 -62.2(3)
B20 B16 B18 B19 37.0(3)
B17 B16 B18 B19 -0.1(4)
B13 B16 B18 B19 -101.4(3)
C11 B16 B18 B14 2.0(4)
B20 B16 B18 B14 101.3(3)
B17 B16 B18 B14 64.2(3)
B13 B16 B18 B14 -37.2(3)
C11 B16 B18 B13 39.2(3)
B20 B16 B18 B13 138.5(3)
B17 B16 B18 B13 101.4(3)
C11 B16 B18 B20 -99.3(3)
B17 B16 B18 B20 -37.1(3)
B13 B16 B18 B20 -138.5(3)
B14 B18 B19 B15 -100.9(3)
B13 B18 B19 B15 -63.1(4)
B16 B18 B19 B15 0.3(4)
B20 B18 B19 B15 37.0(3)
B14 B18 B19 B12 -36.9(3)
B13 B18 B19 B12 0.9(4)
B16 B18 B19 B12 64.3(3)
B20 B18 B19 B12 101.0(3)
B14 B18 B19 B20 -137.9(3)
B13 B18 B19 B20 -100.1(3)
B16 B18 B19 B20 -36.7(3)
B13 B18 B19 B14 37.8(3)
B16 B18 B19 B14 101.2(3)
B20 B18 B19 B14 137.9(3)
C10 B15 B19 B18 61.7(3)
B20 B15 B19 B18 -37.3(3)
B17 B15 B19 B18 -0.5(4)
B12 B15 B19 B18 100.6(3)
C10 B15 B19 B12 -38.9(3)
B20 B15 B19 B12 -137.8(3)
B17 B15 B19 B12 -101.0(3)
C10 B15 B19 B20 98.9(3)
B17 B15 B19 B20 36.8(3)
B12 B15 B19 B20 137.8(3)
C10 B15 B19 B14 -1.6(4)
B20 B15 B19 B14 -100.5(3)
B17 B15 B19 B14 -63.7(4)
B12 B15 B19 B14 37.3(3)
C10 B12 B19 B18 -62.2(3)
B14 B12 B19 B18 36.9(3)
B11 B12 B19 B18 -0.5(4)
B15 B12 B19 B18 -101.4(3)
C10 B12 B19 B15 39.2(3)
B14 B12 B19 B15 138.2(3)
B11 B12 B19 B15 100.9(3)
C10 B12 B19 B20 1.6(4)
B14 B12 B19 B20 100.7(3)
B11 B12 B19 B20 63.3(3)
B15 B12 B19 B20 -37.6(3)
C10 B12 B19 B14 -99.1(3)
B11 B12 B19 B14 -37.4(3)
B15 B12 B19 B14 -138.2(3)
B11 B14 B19 B18 -101.1(3)
B13 B14 B19 B18 -37.6(3)
B12 B14 B19 B18 -138.6(3)
B11 B14 B19 B15 -0.1(4)
B18 B14 B19 B15 101.0(3)
B13 B14 B19 B15 63.4(4)
B12 B14 B19 B15 -37.6(3)
B11 B14 B19 B12 37.5(3)
B18 B14 B19 B12 138.6(3)
B13 B14 B19 B12 101.0(3)
B11 B14 B19 B20 -63.3(4)
B18 B14 B19 B20 37.8(3)
B13 B14 B19 B20 0.2(4)
B12 B14 B19 B20 -100.8(3)
C11 B17 B20 B16 39.4(3)
C10 B17 B20 B16 98.5(3)
B15 B17 B20 B16 137.7(3)
C11 B17 B20 B15 -98.3(3)
C10 B17 B20 B15 -39.2(2)
B16 B17 B20 B15 -137.7(3)
C11 B17 B20 B19 -61.1(4)
C10 B17 B20 B19 -2.0(4)
B16 B17 B20 B19 -100.5(3)
B15 B17 B20 B19 37.2(3)
C11 B17 B20 B18 2.0(4)
C10 B17 B20 B18 61.1(4)
B16 B17 B20 B18 -37.3(3)
B15 B17 B20 B18 100.4(3)
C11 B16 B20 B17 -39.8(2)
B13 B16 B20 B17 -101.1(3)
B18 B16 B20 B17 -138.4(3)
C11 B16 B20 B15 -1.5(4)
B17 B16 B20 B15 38.2(3)
B13 B16 B20 B15 -62.9(4)
B18 B16 B20 B15 -100.2(3)
C11 B16 B20 B19 61.9(3)
B17 B16 B20 B19 101.6(3)
B13 B16 B20 B19 0.5(4)
B18 B16 B20 B19 -36.8(3)
C11 B16 B20 B18 98.7(3)
B17 B16 B20 B18 138.4(3)
B13 B16 B20 B18 37.3(3)
C10 B15 B20 B17 39.9(2)
B19 B15 B20 B17 138.4(3)
B12 B15 B20 B17 100.8(3)
C10 B15 B20 B16 1.8(4)
B19 B15 B20 B16 100.4(3)
B17 B15 B20 B16 -38.1(3)
B12 B15 B20 B16 62.8(3)
C10 B15 B20 B19 -98.5(3)
B17 B15 B20 B19 -138.4(3)
B12 B15 B20 B19 -37.6(3)
C10 B15 B20 B18 -61.8(3)
B19 B15 B20 B18 36.8(3)
B17 B15 B20 B18 -101.7(3)
B12 B15 B20 B18 -0.8(4)
B18 B19 B20 B17 101.0(3)
B15 B19 B20 B17 -37.6(3)
B12 B19 B20 B17 0.3(4)
B14 B19 B20 B17 63.5(4)
B18 B19 B20 B16 37.1(3)
B15 B19 B20 B16 -101.5(3)
B12 B19 B20 B16 -63.6(4)
B14 B19 B20 B16 -0.4(4)
B18 B19 B20 B15 138.6(3)
B12 B19 B20 B15 37.9(3)
B14 B19 B20 B15 101.1(3)
B15 B19 B20 B18 -138.6(3)
B12 B19 B20 B18 -100.7(3)
B14 B19 B20 B18 -37.5(3)
B19 B18 B20 B17 -101.1(3)
B14 B18 B20 B17 -63.0(4)
B13 B18 B20 B17 0.4(4)
B16 B18 B20 B17 37.4(3)
B19 B18 B20 B16 -138.6(3)
B14 B18 B20 B16 -100.4(3)
B13 B18 B20 B16 -37.0(3)
B19 B18 B20 B15 -36.9(3)
B14 B18 B20 B15 1.2(4)
B13 B18 B20 B15 64.7(4)
B16 B18 B20 B15 101.7(3)
B14 B18 B20 B19 38.1(3)
B13 B18 B20 B19 101.6(3)
B16 B18 B20 B19 138.6(3)
N2 C3 N1 C4 11.0(5)
C1 C3 N1 C4 -167.5(3)
N2 C3 N1 SN -176.0(2)
C1 C3 N1 SN 5.6(4)
C5 C4 N1 C3 -65.8(4)
C6 C4 N1 C3 62.9(4)
C5 C4 N1 SN 121.0(3)
C6 C4 N1 SN -110.3(3)
N1 C3 N2 C7 -175.9(3)
C1 C3 N2 C7 2.3(6)
C9 C7 N2 C3 114.4(4)
C8 C7 N2 C3 -125.9(4)
N4 C12 N3 C13 12.1(5)
C10 C12 N3 C13 -166.7(3)
N4 C12 N3 SN -172.5(3)
C10 C12 N3 SN 8.8(4)
C15 C13 N3 C12 -65.4(4)
C14 C13 N3 C12 64.0(4)
C15 C13 N3 SN 119.0(3)
C14 C13 N3 SN -111.5(3)
N3 C12 N4 C16 -177.1(4)
C10 C12 N4 C16 1.6(7)
C18 C16 N4 C12 -112.1(5)
C17 C16 N4 C12 126.5(5)
